data_4086567
loop_
_publ_author_name
'Batke, Sonja'
'Sietzen, Malte'
'Merz, Lukas'
'Wadepohl, Hubert'
'Ballmann, Joachim'

_publ_section_title
;
 Closely Related Benzylene-Linked Diamidophosphine Scaffolds and Their
 Zirconium and Hafnium Complexes: How Small Changes of the Ligand Result
 in Different Complex Stabilities and Reactivities
;
_journal_issue 13
_journal_name_full Organometallics
_journal_page_first 2294
_journal_paper_doi 10.1021/acs.organomet.6b00384
_journal_volume 35
_journal_year 2016
_chemical_formula_moiety 'C46 H41 Hf N2 P'
_chemical_formula_sum 'C46 H41 Hf N2 P'
_chemical_formula_weight 831.27
_chemical_properties_physical 'air-sensitive, moisture-sensitive'
_space_group_crystal_system triclinic
_space_group_IT_number 2
_space_group_name_Hall '-P 1'
_space_group_name_H-M_alt 'P -1'
_symmetry_cell_setting triclinic
_symmetry_Int_Tables_number 2
_symmetry_space_group_name_Hall '-P 1'
_symmetry_space_group_name_H-M 'P -1'
_atom_sites_solution_hydrogens geom
_atom_sites_solution_primary iterative
_atom_sites_solution_secondary difmap
_audit_block_code ba_sb35
_audit_creation_date 2015-10-30
_audit_creation_method
;
Olex2 1.2
(compiled 2015.09.30 svn.r3233 for OlexSys, GUI svn.r5103)
;
_audit_update_record '30.10.2015 13:48:14 CET UTC+01:00  encif 1.36'
_cell_angle_alpha 100.832(2)
_cell_angle_beta 92.9449(19)
_cell_angle_gamma 101.4852(17)
_cell_formula_units_Z 2
_cell_length_a 9.69030(19)
_cell_length_b 13.2661(3)
_cell_length_c 15.1478(4)
_cell_measurement_reflns_used 17739
_cell_measurement_temperature 120(1)
_cell_measurement_theta_max 27.5880
_cell_measurement_theta_min 3.6370
_cell_volume 1866.30(8)
_computing_cell_refinement 'CrysAlisPro 1.171.38.41 (Rigaku OD, 2015)'
_computing_data_collection 'CrysAlisPro 1.171.38.41 (Rigaku OD, 2015)'
_computing_data_reduction 'CrysAlisPro 1.171.38.41 (Rigaku OD, 2015)'
_computing_molecular_graphics 'Olex2 (Dolomanov et al., 2009)'
_computing_publication_material 'encif (Wadepohl, 2009-15); encifer 1.5 (CCDC, 2014)'
_computing_structure_refinement 'ShelXL (Sheldrick, 2015)'
_computing_structure_solution 'SUPERFLIP (Palatinus, 2007-2009)'
_diffrn_ambient_environment perfluoro
_diffrn_ambient_temperature 120(1)
_diffrn_detector 'CCD plate'
_diffrn_detector_area_resol_mean 7.9621
_diffrn_detector_type Eos
_diffrn_measured_fraction_theta_full 0.998
_diffrn_measured_fraction_theta_max 0.998
_diffrn_measurement_details
;
List of Runs (angles in degrees, time in seconds):

--------------------------------------------------------------------------
  1  \w      2.00  84.00   0.50   20.00    --   19.75  57.00 120.00  164
  2  \w    -45.00  38.00   0.50   20.00    --   19.75 -38.00  30.00  166
  3  \w    -20.00  63.00   0.50   20.00    --   19.75 -99.00 -30.00  166
  4  \w      2.00  85.00   0.50   20.00    --   19.75  57.00-150.00  166
  5  \w    -20.00  63.00   0.50   20.00    --   19.75 -99.00-180.00  166
  6  \w     -2.00  80.00   0.50   20.00    --   19.75  77.00 -30.00  164
  7  \w    -12.00  91.00   0.50   20.00    --   19.75  77.00-150.00  206
  8  \w     -2.00  89.00   0.50   20.00    --   19.75  57.00 -30.00  182
  9  \w    -20.00  63.00   0.50   20.00    --   19.75 -99.00   0.00  166
 10  \w     -2.00  89.00   0.50   20.00    --   19.75  57.00  90.00  182
 11  \w    -51.00  51.00   0.50   20.00    --   19.75 -77.00-150.00  204
 12  \w    -20.00  63.00   0.50   20.00    --   19.75 -99.00 120.00  166
 13  \w     -2.00  85.00   0.50   20.00    --   19.75  57.00   0.00  174
 14  \w    -49.00  41.00   0.50   20.00    --   19.75 -57.00 -60.00  180
;
_diffrn_measurement_device 'four-circle diffractometer'
_diffrn_measurement_device_type 'Agilent SuperNova, Dual, Cu at zero, Eos'
_diffrn_measurement_method '\w scans'
_diffrn_measurement_specimen_support 'polyimid foil'
_diffrn_orient_matrix_type 'CrysAlisPro convention (1999,Acta A55,543-557)'
_diffrn_orient_matrix_UB_11 0.0051548000
_diffrn_orient_matrix_UB_12 0.0151637000
_diffrn_orient_matrix_UB_13 -0.0423896000
_diffrn_orient_matrix_UB_21 -0.0735644000
_diffrn_orient_matrix_UB_22 -0.0010232000
_diffrn_orient_matrix_UB_23 -0.0033667000
_diffrn_orient_matrix_UB_31 0.0137324000
_diffrn_orient_matrix_UB_32 0.0536005000
_diffrn_orient_matrix_UB_33 0.0220043000
_diffrn_radiation_monochromator mirror
_diffrn_radiation_probe x-ray
_diffrn_radiation_type 'Mo K\a'
_diffrn_radiation_wavelength 0.71073
_diffrn_reflns_av_R_equivalents 0.0520
_diffrn_reflns_av_unetI/netI 0.0386
_diffrn_reflns_Laue_measured_fraction_full 0.998
_diffrn_reflns_Laue_measured_fraction_max 0.998
_diffrn_reflns_limit_h_max 12
_diffrn_reflns_limit_h_min -12
_diffrn_reflns_limit_k_max 16
_diffrn_reflns_limit_k_min -16
_diffrn_reflns_limit_l_max 18
_diffrn_reflns_limit_l_min -18
_diffrn_reflns_number 41675
_diffrn_reflns_point_group_measured_fraction_full 0.998
_diffrn_reflns_point_group_measured_fraction_max 0.998
_diffrn_reflns_theta_full 25.242
_diffrn_reflns_theta_max 26.370
_diffrn_reflns_theta_min 3.334
_diffrn_source 'microfocus X-Ray tube'
_diffrn_source_type 'Agilent SuperNova (Mo) X-ray Source'
_exptl_absorpt_coefficient_mu 2.872
_exptl_absorpt_correction_T_max 0.899
_exptl_absorpt_correction_T_min 0.747
_exptl_absorpt_correction_type gaussian
_exptl_absorpt_process_details
;
CrysAlisPro 1.171.38.41 (Rigaku Oxford Diffraction, 2015)
Numerical absorption correction based on gaussian integration over
            a multifaceted crystal model
Empirical absorption correction using spherical harmonics,
 implemented in SCALE3 ABSPACK scaling algorithm.
;
_exptl_crystal_colour 'light yellow'
_exptl_crystal_density_diffrn 1.479
_exptl_crystal_description block
_exptl_crystal_F_000 836
_exptl_crystal_size_max 0.118
_exptl_crystal_size_mid 0.072
_exptl_crystal_size_min 0.041
_refine_diff_density_max 2.657
_refine_diff_density_min -0.857
_refine_diff_density_rms 0.125
_refine_ls_extinction_method none
_refine_ls_goodness_of_fit_ref 1.117
_refine_ls_hydrogen_treatment constr
_refine_ls_matrix_type full
_refine_ls_number_parameters 451
_refine_ls_number_reflns 7614
_refine_ls_number_restraints 0
_refine_ls_restrained_S_all 1.117
_refine_ls_R_factor_all 0.0386
_refine_ls_R_factor_gt 0.0324
_refine_ls_shift/su_max 0.000
_refine_ls_shift/su_mean 0.000
_refine_ls_structure_factor_coef Fsqd
_refine_ls_weighting_details 'w=1/[\s^2^(Fo^2^)+(0.0390P)^2^+4.3388P] where P=(Fo^2^+2Fc^2^)/3'
_refine_ls_weighting_scheme calc
_refine_ls_wR_factor_gt 0.0843
_refine_ls_wR_factor_ref 0.0868
_reflns_Friedel_coverage 0.000
_reflns_number_gt 6883
_reflns_number_total 7614
_reflns_threshold_expression 'I > 2\s(I)'
_cod_data_source_file om6b00384_si_002.cif
_cod_data_source_block ba_sb35
_cod_depositor_comments 'Adding full bibliography for 4086549--4086572.cif.'
_cod_original_cell_volume 1866.30(7)
_cod_database_code 4086567
_audit_block_refno 2543
_audit_block_usercomment 'sb399, light yellow, block'
_chemical_oxdiff_formula 'C46 H41 Hf N2 P'
_chemical_oxdiff_usercomment 'sb399, light yellow, block'
_shelx_space_group_comment
;
The symmetry employed for this shelxl refinement is uniquely defined
by the following loop, which should always be used as a source of
symmetry information in preference to the above space-group names.
They are only intended as comments.
;
_shelx_estimated_absorpt_t_max 0.762
_shelx_estimated_absorpt_t_min 0.762
_reflns_odcompleteness_completeness 99.79
_reflns_odcompleteness_iscentric 1
_reflns_odcompleteness_theta 26.32
_shelxl_version_number 2014/7
_olex2_refinement_description
;
1. Fixed Uiso
 At 1.2 times of:
  All C(H) groups, All C(H,H) groups
2.a Secondary CH2 refined with riding coordinates:
 C1(H1A,H1B), C14(H14A,H14B), C33(H33A,H33B), C40(H40A,H40B)
2.b Aromatic/amide H refined with riding coordinates:
 C4(H4), C5(H5), C6(H6), C7(H7), C9(H9), C10(H10), C11(H11), C12(H12),
 C13(H13), C17(H17), C18(H18), C19(H19), C20(H20), C22(H22), C23(H23), C24(H24),
  C25(H25), C26(H26), C28(H28), C29(H29), C30(H30), C31(H31), C32(H32),
 C35(H35), C36(H36), C37(H37), C38(H38), C39(H39), C42(H42), C43(H43), C44(H44),
  C45(H45), C46(H46)
;
_olex2_submission_special_instructions 'No special instructions were received'
_oxdiff_exptl_absorpt_empirical_details
;
Empirical correction (ABSPACK) includes:
- Absorption correction using spherical harmonics
- Frame scaling
- Detector area scaling
;
_oxdiff_exptl_absorpt_empirical_full_max 1.125
_oxdiff_exptl_absorpt_empirical_full_min 0.897
_cell_oxdiff_length_a 9.69030(19)
_cell_oxdiff_length_b 13.2661(3)
_cell_oxdiff_length_c 15.1478(4)
_cell_oxdiff_angle_alpha 100.832(2)
_cell_oxdiff_angle_beta 92.9449(19)
_cell_oxdiff_angle_gamma 101.4852(17)
_cell_oxdiff_volume 1866.30(7)
_cell_oxdiff_measurement_reflns_used 17739

loop_
_symmetry_equiv_pos_as_xyz
'x, y, z'
'-x, -y, -z'

loop_
_atom_site_label
_atom_site_type_symbol
_atom_site_fract_x
_atom_site_fract_y
_atom_site_fract_z
_atom_site_U_iso_or_equiv
_atom_site_adp_type
_atom_site_occupancy
_atom_site_site_symmetry_order
_atom_site_calc_flag
_atom_site_refinement_flags_posn
Hf Hf 0.17471(2) 0.25322(2) 0.21047(2) 0.01751(7) Uani 1 1 d .
P2 P 0.45175(12) 0.36894(9) 0.24805(8) 0.0196(2) Uani 1 1 d .
N1 N 0.1688(4) 0.3471(3) 0.3359(2) 0.0209(8) Uani 1 1 d .
N2 N 0.2797(4) 0.1313(3) 0.2067(2) 0.0193(8) Uani 1 1 d .
C1 C 0.4786(5) 0.4186(4) 0.3703(3) 0.0243(10) Uani 1 1 d .
H1A H 0.5802 0.4287 0.3903 0.029 Uiso 1 1 calc R
H1B H 0.4528 0.4881 0.3840 0.029 Uiso 1 1 calc R
C2 C 0.3928(5) 0.3465(3) 0.4236(3) 0.0233(10) Uani 1 1 d .
C3 C 0.2439(5) 0.3165(3) 0.4075(3) 0.0213(9) Uani 1 1 d .
C4 C 0.1680(5) 0.2562(4) 0.4619(3) 0.0265(10) Uani 1 1 d .
H4 H 0.0677 0.2372 0.4520 0.032 Uiso 1 1 calc R
C5 C 0.2371(6) 0.2233(4) 0.5309(4) 0.0348(12) Uani 1 1 d .
H5 H 0.1841 0.1829 0.5681 0.042 Uiso 1 1 calc R
C6 C 0.3825(6) 0.2497(4) 0.5447(4) 0.0350(12) Uani 1 1 d .
H6 H 0.4299 0.2264 0.5911 0.042 Uiso 1 1 calc R
C7 C 0.4600(5) 0.3099(4) 0.4914(3) 0.0285(11) Uani 1 1 d .
H7 H 0.5603 0.3267 0.5010 0.034 Uiso 1 1 calc R
C8 C 0.1322(5) 0.4459(4) 0.3541(3) 0.0226(9) Uani 1 1 d .
C9 C 0.1604(5) 0.5130(4) 0.4388(3) 0.0273(10) Uani 1 1 d .
H9 H 0.2036 0.4915 0.4877 0.033 Uiso 1 1 calc R
C10 C 0.1258(6) 0.6107(4) 0.4519(4) 0.0392(13) Uani 1 1 d .
H10 H 0.1446 0.6548 0.5102 0.047 Uiso 1 1 calc R
C11 C 0.0647(6) 0.6457(4) 0.3825(4) 0.0392(13) Uani 1 1 d .
H11 H 0.0444 0.7139 0.3921 0.047 Uiso 1 1 calc R
C12 C 0.0333(7) 0.5793(5) 0.2984(4) 0.0422(14) Uani 1 1 d .
H12 H -0.0094 0.6017 0.2497 0.051 Uiso 1 1 calc R
C13 C 0.0640(6) 0.4804(5) 0.2854(4) 0.0375(13) Uani 1 1 d .
H13 H 0.0382 0.4346 0.2281 0.045 Uiso 1 1 calc R
C14 C 0.5580(5) 0.2681(3) 0.2250(3) 0.0220(9) Uani 1 1 d .
H14A H 0.6579 0.3014 0.2213 0.026 Uiso 1 1 calc R
H14B H 0.5542 0.2278 0.2739 0.026 Uiso 1 1 calc R
C15 C 0.4969(5) 0.1963(3) 0.1363(3) 0.0206(9) Uani 1 1 d .
C16 C 0.3612(5) 0.1312(3) 0.1290(3) 0.0192(9) Uani 1 1 d .
C17 C 0.3026(5) 0.0694(3) 0.0464(3) 0.0230(10) Uani 1 1 d .
H17 H 0.2113 0.0253 0.0422 0.028 Uiso 1 1 calc R
C18 C 0.3743(5) 0.0705(4) -0.0299(3) 0.0271(10) Uani 1 1 d .
H18 H 0.3331 0.0269 -0.0859 0.032 Uiso 1 1 calc R
C19 C 0.5079(5) 0.1364(4) -0.0244(3) 0.0281(11) Uani 1 1 d .
H19 H 0.5571 0.1393 -0.0768 0.034 Uiso 1 1 calc R
C20 C 0.5677(5) 0.1975(3) 0.0586(3) 0.0234(10) Uani 1 1 d .
H20 H 0.6592 0.2411 0.0625 0.028 Uiso 1 1 calc R
C21 C 0.2951(5) 0.0573(3) 0.2609(3) 0.0194(9) Uani 1 1 d .
C22 C 0.4057(5) 0.0033(4) 0.2538(3) 0.0241(10) Uani 1 1 d .
H22 H 0.4754 0.0177 0.2134 0.029 Uiso 1 1 calc R
C23 C 0.4132(5) -0.0711(4) 0.3061(3) 0.0297(11) Uani 1 1 d .
H23 H 0.4877 -0.1082 0.3001 0.036 Uiso 1 1 calc R
C24 C 0.3141(6) -0.0929(4) 0.3671(4) 0.0339(12) Uani 1 1 d .
H24 H 0.3208 -0.1439 0.4026 0.041 Uiso 1 1 calc R
C25 C 0.2055(5) -0.0385(4) 0.3747(3) 0.0305(11) Uani 1 1 d .
H25 H 0.1369 -0.0521 0.4160 0.037 Uiso 1 1 calc R
C26 C 0.1963(5) 0.0360(4) 0.3223(3) 0.0242(10) Uani 1 1 d .
H26 H 0.1216 0.0728 0.3284 0.029 Uiso 1 1 calc R
C27 C 0.5341(5) 0.4814(3) 0.2024(3) 0.0234(10) Uani 1 1 d .
C28 C 0.4645(5) 0.5663(4) 0.2118(4) 0.0338(12) Uani 1 1 d .
H28 H 0.3795 0.5627 0.2408 0.041 Uiso 1 1 calc R
C29 C 0.5203(6) 0.6544(4) 0.1788(4) 0.0368(12) Uani 1 1 d .
H29 H 0.4742 0.7120 0.1862 0.044 Uiso 1 1 calc R
C30 C 0.6428(6) 0.6599(4) 0.1348(4) 0.0395(13) Uani 1 1 d .
H30 H 0.6795 0.7202 0.1111 0.047 Uiso 1 1 calc R
C31 C 0.7103(7) 0.5775(4) 0.1257(4) 0.0431(14) Uani 1 1 d .
H31 H 0.7953 0.5818 0.0967 0.052 Uiso 1 1 calc R
C32 C 0.6568(6) 0.4879(4) 0.1582(4) 0.0350(12) Uani 1 1 d .
H32 H 0.7040 0.4310 0.1502 0.042 Uiso 1 1 calc R
C33 C 0.1864(5) 0.3296(4) 0.0881(3) 0.0238(10) Uani 1 1 d .
H33A H 0.2092 0.4065 0.1107 0.029 Uiso 1 1 calc R
H33B H 0.2679 0.3116 0.0566 0.029 Uiso 1 1 calc R
C34 C 0.0624(5) 0.3053(3) 0.0189(3) 0.0209(9) Uani 1 1 d .
C35 C -0.0341(5) 0.3714(4) 0.0196(3) 0.0237(10) Uani 1 1 d .
H35 H -0.0231 0.4317 0.0665 0.028 Uiso 1 1 calc R
C36 C -0.1458(5) 0.3499(4) -0.0477(3) 0.0297(11) Uani 1 1 d .
H36 H -0.2093 0.3961 -0.0465 0.036 Uiso 1 1 calc R
C37 C -0.1645(5) 0.2619(4) -0.1159(3) 0.0297(11) Uani 1 1 d .
H37 H -0.2394 0.2482 -0.1623 0.036 Uiso 1 1 calc R
C38 C -0.0735(5) 0.1940(4) -0.1160(3) 0.0283(11) Uani 1 1 d .
H38 H -0.0877 0.1324 -0.1618 0.034 Uiso 1 1 calc R
C39 C 0.0382(5) 0.2151(4) -0.0498(3) 0.0249(10) Uani 1 1 d .
H39 H 0.0997 0.1674 -0.0510 0.030 Uiso 1 1 calc R
C40 C -0.0595(5) 0.1814(4) 0.1731(3) 0.0285(11) Uani 1 1 d .
H40A H -0.1104 0.2380 0.1679 0.034 Uiso 1 1 calc R
H40B H -0.0716 0.1333 0.1135 0.034 Uiso 1 1 calc R
C41 C -0.1235(5) 0.1223(4) 0.2409(3) 0.0244(10) Uani 1 1 d .
C42 C -0.1685(5) 0.1740(4) 0.3194(3) 0.0254(10) Uani 1 1 d .
H42 H -0.1613 0.2478 0.3287 0.030 Uiso 1 1 calc R
C43 C -0.2237(6) 0.1201(4) 0.3847(3) 0.0338(12) Uani 1 1 d .
H43 H -0.2544 0.1573 0.4373 0.041 Uiso 1 1 calc R
C44 C -0.2342(6) 0.0128(4) 0.3735(4) 0.0392(13) Uani 1 1 d .
H44 H -0.2709 -0.0242 0.4181 0.047 Uiso 1 1 calc R
C45 C -0.1895(6) -0.0398(4) 0.2952(4) 0.0385(13) Uani 1 1 d .
H45 H -0.1962 -0.1135 0.2864 0.046 Uiso 1 1 calc R
C46 C -0.1361(5) 0.0134(4) 0.2307(4) 0.0337(12) Uani 1 1 d .
H46 H -0.1069 -0.0245 0.1779 0.040 Uiso 1 1 calc R

loop_
_atom_site_aniso_label
_atom_site_aniso_U_11
_atom_site_aniso_U_22
_atom_site_aniso_U_33
_atom_site_aniso_U_23
_atom_site_aniso_U_13
_atom_site_aniso_U_12
Hf 0.01867(10) 0.01920(10) 0.01534(10) 0.00197(7) 0.00109(7) 0.00719(7)
P2 0.0198(6) 0.0197(5) 0.0189(6) 0.0027(4) 0.0008(4) 0.0048(4)
N1 0.026(2) 0.0226(19) 0.0160(18) 0.0015(15) 0.0023(15) 0.0115(16)
N2 0.0203(19) 0.0197(18) 0.0188(19) 0.0030(15) 0.0049(15) 0.0067(15)
C1 0.021(2) 0.027(2) 0.021(2) 0.0045(19) -0.0006(18) -0.0008(19)
C2 0.029(2) 0.022(2) 0.017(2) -0.0031(18) -0.0011(19) 0.0082(19)
C3 0.025(2) 0.022(2) 0.016(2) -0.0023(17) -0.0023(18) 0.0110(18)
C4 0.028(3) 0.031(3) 0.023(2) 0.004(2) 0.003(2) 0.012(2)
C5 0.039(3) 0.039(3) 0.030(3) 0.014(2) 0.006(2) 0.010(2)
C6 0.040(3) 0.040(3) 0.027(3) 0.009(2) -0.007(2) 0.016(2)
C7 0.029(3) 0.032(3) 0.023(2) -0.001(2) -0.002(2) 0.011(2)
C8 0.022(2) 0.027(2) 0.021(2) 0.0065(19) 0.0062(18) 0.0083(19)
C9 0.027(3) 0.025(2) 0.028(3) 0.002(2) 0.002(2) 0.005(2)
C10 0.040(3) 0.028(3) 0.044(3) -0.008(2) 0.001(3) 0.009(2)
C11 0.044(3) 0.025(3) 0.056(4) 0.013(3) 0.018(3) 0.017(2)
C12 0.056(4) 0.049(3) 0.039(3) 0.023(3) 0.017(3) 0.036(3)
C13 0.046(3) 0.046(3) 0.027(3) 0.005(2) 0.006(2) 0.028(3)
C14 0.021(2) 0.020(2) 0.025(2) 0.0050(18) 0.0012(18) 0.0043(18)
C15 0.024(2) 0.018(2) 0.024(2) 0.0059(18) 0.0038(18) 0.0115(18)
C16 0.025(2) 0.018(2) 0.020(2) 0.0061(17) 0.0052(18) 0.0120(18)
C17 0.025(2) 0.019(2) 0.026(2) 0.0023(18) -0.0010(19) 0.0094(18)
C18 0.037(3) 0.025(2) 0.020(2) 0.0021(19) -0.003(2) 0.014(2)
C19 0.039(3) 0.029(2) 0.023(2) 0.008(2) 0.007(2) 0.018(2)
C20 0.024(2) 0.021(2) 0.030(3) 0.0076(19) 0.0066(19) 0.0121(18)
C21 0.021(2) 0.016(2) 0.019(2) 0.0004(17) -0.0007(17) 0.0028(17)
C22 0.025(2) 0.025(2) 0.023(2) 0.0048(19) 0.0035(19) 0.0061(19)
C23 0.034(3) 0.027(2) 0.032(3) 0.007(2) 0.003(2) 0.014(2)
C24 0.040(3) 0.032(3) 0.032(3) 0.013(2) 0.003(2) 0.008(2)
C25 0.032(3) 0.034(3) 0.026(3) 0.009(2) 0.007(2) 0.004(2)
C26 0.022(2) 0.027(2) 0.023(2) 0.0020(19) 0.0017(19) 0.0071(19)
C27 0.026(2) 0.020(2) 0.023(2) 0.0038(18) -0.0015(19) 0.0043(18)
C28 0.025(3) 0.033(3) 0.044(3) 0.006(2) 0.003(2) 0.010(2)
C29 0.041(3) 0.028(3) 0.048(3) 0.014(2) 0.006(3) 0.016(2)
C30 0.048(3) 0.028(3) 0.043(3) 0.011(2) 0.005(3) 0.006(2)
C31 0.049(3) 0.038(3) 0.052(4) 0.023(3) 0.023(3) 0.012(3)
C32 0.036(3) 0.025(2) 0.050(3) 0.012(2) 0.015(2) 0.013(2)
C33 0.024(2) 0.024(2) 0.022(2) 0.0023(18) -0.0018(19) 0.0066(19)
C34 0.025(2) 0.019(2) 0.020(2) 0.0085(17) 0.0006(18) 0.0033(18)
C35 0.026(2) 0.022(2) 0.024(2) 0.0053(18) 0.0033(19) 0.0058(19)
C36 0.030(3) 0.031(3) 0.034(3) 0.014(2) 0.002(2) 0.012(2)
C37 0.022(2) 0.041(3) 0.025(3) 0.011(2) -0.004(2) 0.002(2)
C38 0.033(3) 0.025(2) 0.023(2) 0.0010(19) -0.001(2) 0.000(2)
C39 0.026(2) 0.026(2) 0.025(2) 0.0050(19) 0.0014(19) 0.0099(19)
C40 0.022(2) 0.046(3) 0.019(2) 0.009(2) 0.0034(19) 0.006(2)
C41 0.017(2) 0.033(3) 0.022(2) 0.005(2) -0.0064(18) 0.0050(19)
C42 0.023(2) 0.026(2) 0.027(2) 0.005(2) 0.0009(19) 0.0055(19)
C43 0.033(3) 0.040(3) 0.024(3) 0.004(2) 0.000(2) 0.002(2)
C44 0.043(3) 0.033(3) 0.040(3) 0.016(2) -0.005(3) -0.002(2)
C45 0.037(3) 0.026(3) 0.049(3) 0.006(2) -0.011(3) 0.002(2)
C46 0.028(3) 0.035(3) 0.035(3) -0.003(2) -0.007(2) 0.010(2)

loop_
_atom_type_symbol
_atom_type_description
_atom_type_scat_dispersion_real
_atom_type_scat_dispersion_imag
_atom_type_scat_source
C C 0.0033 0.0016 'International Tables Vol C Tables 4.2.6.8 and 6.1.1.4'
H H 0.0000 0.0000 'International Tables Vol C Tables 4.2.6.8 and 6.1.1.4'
Hf Hf -0.5830 6.1852 'International Tables Vol C Tables 4.2.6.8 and 6.1.1.4'
N N 0.0061 0.0033 'International Tables Vol C Tables 4.2.6.8 and 6.1.1.4'
P P 0.1023 0.0942 'International Tables Vol C Tables 4.2.6.8 and 6.1.1.4'

loop_
_exptl_crystal_face_index_h
_exptl_crystal_face_index_k
_exptl_crystal_face_index_l
_exptl_crystal_face_perp_dist
2 -9 20 0.0119
0 13 12 0.0351
0 -14 -11 0.0283
12 5 2 0.0608
-14 2 1 0.0478
-2 9 -20 0.0286
14 -2 -1 0.0609
-1 16 6 0.0382

loop_
_geom_angle_atom_site_label_1
_geom_angle_atom_site_label_2
_geom_angle_atom_site_label_3
_geom_angle
N1 Hf P2 77.52(11)
N1 Hf C33 118.18(15)
N1 Hf C40 100.81(16)
N2 Hf P2 80.65(10)
N2 Hf N1 117.13(14)
N2 Hf C33 115.77(15)
N2 Hf C40 107.71(17)
C33 Hf P2 81.76(12)
C33 Hf C40 91.47(16)
C40 Hf P2 171.04(13)
C1 P2 Hf 106.68(15)
C1 P2 C14 105.7(2)
C14 P2 Hf 103.25(14)
C27 P2 Hf 127.84(16)
C27 P2 C1 103.4(2)
C27 P2 C14 108.3(2)
C3 N1 Hf 112.7(3)
C8 N1 Hf 127.6(3)
C8 N1 C3 117.8(4)
C16 N2 Hf 106.1(3)
C21 N2 Hf 136.8(3)
C21 N2 C16 117.0(3)
P2 C1 H1A 108.9
P2 C1 H1B 108.9
H1A C1 H1B 107.7
C2 C1 P2 113.5(3)
C2 C1 H1A 108.9
C2 C1 H1B 108.9
C3 C2 C1 121.1(4)
C7 C2 C1 120.3(4)
C7 C2 C3 118.6(4)
C2 C3 N1 121.4(4)
C4 C3 N1 119.1(4)
C4 C3 C2 119.5(4)
C3 C4 H4 119.6
C3 C4 C5 120.9(5)
C5 C4 H4 119.6
C4 C5 H5 120.2
C6 C5 C4 119.7(5)
C6 C5 H5 120.2
C5 C6 H6 119.8
C5 C6 C7 120.3(5)
C7 C6 H6 119.8
C2 C7 H7 119.5
C6 C7 C2 121.0(5)
C6 C7 H7 119.5
C9 C8 N1 123.1(4)
C9 C8 C13 117.2(4)
C13 C8 N1 119.7(4)
C8 C9 H9 119.8
C10 C9 C8 120.5(5)
C10 C9 H9 119.8
C9 C10 H10 119.2
C11 C10 C9 121.7(5)
C11 C10 H10 119.2
C10 C11 H11 120.7
C10 C11 C12 118.7(5)
C12 C11 H11 120.7
C11 C12 H12 120.0
C13 C12 C11 120.0(5)
C13 C12 H12 120.0
C8 C13 H13 119.1
C12 C13 C8 121.9(5)
C12 C13 H13 119.1
P2 C14 H14A 110.2
P2 C14 H14B 110.2
H14A C14 H14B 108.5
C15 C14 P2 107.4(3)
C15 C14 H14A 110.2
C15 C14 H14B 110.2
C16 C15 C14 120.2(4)
C20 C15 C14 121.4(4)
C20 C15 C16 118.2(4)
C15 C16 N2 120.5(4)
C17 C16 N2 119.5(4)
C17 C16 C15 120.0(4)
C16 C17 H17 119.4
C18 C17 C16 121.2(4)
C18 C17 H17 119.4
C17 C18 H18 120.2
C17 C18 C19 119.7(4)
C19 C18 H18 120.2
C18 C19 H19 120.4
C20 C19 C18 119.2(4)
C20 C19 H19 120.4
C15 C20 H20 119.2
C19 C20 C15 121.6(4)
C19 C20 H20 119.2
C22 C21 N2 122.0(4)
C26 C21 N2 119.3(4)
C26 C21 C22 118.6(4)
C21 C22 H22 120.1
C23 C22 C21 119.8(4)
C23 C22 H22 120.1
C22 C23 H23 119.2
C22 C23 C24 121.6(5)
C24 C23 H23 119.2
C23 C24 H24 120.7
C25 C24 C23 118.5(5)
C25 C24 H24 120.7
C24 C25 H25 119.8
C24 C25 C26 120.4(5)
C26 C25 H25 119.8
C21 C26 H26 119.5
C25 C26 C21 121.0(4)
C25 C26 H26 119.5
C28 C27 P2 116.4(4)
C32 C27 P2 124.8(4)
C32 C27 C28 118.8(4)
C27 C28 H28 120.1
C29 C28 C27 119.9(5)
C29 C28 H28 120.1
C28 C29 H29 119.6
C28 C29 C30 120.7(5)
C30 C29 H29 119.6
C29 C30 H30 120.3
C31 C30 C29 119.4(5)
C31 C30 H30 120.3
C30 C31 H31 119.4
C30 C31 C32 121.2(5)
C32 C31 H31 119.4
C27 C32 H32 120.0
C31 C32 C27 120.0(5)
C31 C32 H32 120.0
Hf C33 H33A 107.3
Hf C33 H33B 107.3
H33A C33 H33B 106.9
C34 C33 Hf 120.3(3)
C34 C33 H33A 107.3
C34 C33 H33B 107.3
C35 C34 C33 121.7(4)
C39 C34 C33 121.1(4)
C39 C34 C35 117.2(4)
C34 C35 H35 119.5
C36 C35 C34 121.0(4)
C36 C35 H35 119.5
C35 C36 H36 119.8
C37 C36 C35 120.3(5)
C37 C36 H36 119.8
C36 C37 H37 120.3
C38 C37 C36 119.5(4)
C38 C37 H37 120.3
C37 C38 H38 119.7
C37 C38 C39 120.5(4)
C39 C38 H38 119.7
C34 C39 H39 119.3
C38 C39 C34 121.4(4)
C38 C39 H39 119.3
Hf C40 H40A 109.1
Hf C40 H40B 109.1
H40A C40 H40B 107.8
C41 C40 Hf 112.6(3)
C41 C40 H40A 109.1
C41 C40 H40B 109.1
C42 C41 C40 121.1(4)
C42 C41 C46 116.8(5)
C46 C41 C40 122.0(5)
C41 C42 H42 119.2
C41 C42 C43 121.5(5)
C43 C42 H42 119.2
C42 C43 H43 119.7
C44 C43 C42 120.6(5)
C44 C43 H43 119.7
C43 C44 H44 120.8
C43 C44 C45 118.4(5)
C45 C44 H44 120.8
C44 C45 H45 119.5
C46 C45 C44 121.0(5)
C46 C45 H45 119.5
C41 C46 H46 119.1
C45 C46 C41 121.7(5)
C45 C46 H46 119.1

loop_
_geom_bond_atom_site_label_1
_geom_bond_atom_site_label_2
_geom_bond_distance
Hf P2 2.7858(12)
Hf N1 2.076(4)
Hf N2 2.070(4)
Hf C33 2.270(5)
Hf C40 2.276(5)
P2 C1 1.832(5)
P2 C14 1.839(5)
P2 C27 1.819(5)
N1 C3 1.440(6)
N1 C8 1.407(6)
N2 C16 1.451(5)
N2 C21 1.417(5)
C1 H1A 0.9900
C1 H1B 0.9900
C1 C2 1.517(6)
C2 C3 1.413(6)
C2 C7 1.399(7)
C3 C4 1.392(7)
C4 H4 0.9500
C4 C5 1.395(7)
C5 H5 0.9500
C5 C6 1.377(8)
C6 H6 0.9500
C6 C7 1.386(7)
C7 H7 0.9500
C8 C9 1.397(6)
C8 C13 1.399(7)
C9 H9 0.9500
C9 C10 1.384(7)
C10 H10 0.9500
C10 C11 1.378(8)
C11 H11 0.9500
C11 C12 1.388(8)
C12 H12 0.9500
C12 C13 1.383(7)
C13 H13 0.9500
C14 H14A 0.9900
C14 H14B 0.9900
C14 C15 1.508(6)
C15 C16 1.408(6)
C15 C20 1.394(6)
C16 C17 1.385(6)
C17 H17 0.9500
C17 C18 1.379(7)
C18 H18 0.9500
C18 C19 1.399(7)
C19 H19 0.9500
C19 C20 1.389(7)
C20 H20 0.9500
C21 C22 1.400(6)
C21 C26 1.394(6)
C22 H22 0.9500
C22 C23 1.387(7)
C23 H23 0.9500
C23 C24 1.392(7)
C24 H24 0.9500
C24 C25 1.389(7)
C25 H25 0.9500
C25 C26 1.391(7)
C26 H26 0.9500
C27 C28 1.412(7)
C27 C32 1.390(7)
C28 H28 0.9500
C28 C29 1.381(7)
C29 H29 0.9500
C29 C30 1.386(8)
C30 H30 0.9500
C30 C31 1.372(8)
C31 H31 0.9500
C31 C32 1.387(7)
C32 H32 0.9500
C33 H33A 0.9900
C33 H33B 0.9900
C33 C34 1.496(6)
C34 C35 1.402(6)
C34 C39 1.401(6)
C35 H35 0.9500
C35 C36 1.395(7)
C36 H36 0.9500
C36 C37 1.381(7)
C37 H37 0.9500
C37 C38 1.380(7)
C38 H38 0.9500
C38 C39 1.384(7)
C39 H39 0.9500
C40 H40A 0.9900
C40 H40B 0.9900
C40 C41 1.492(6)
C41 C42 1.394(7)
C41 C46 1.404(7)
C42 H42 0.9500
C42 C43 1.394(7)
C43 H43 0.9500
C43 C44 1.384(7)
C44 H44 0.9500
C44 C45 1.393(8)
C45 H45 0.9500
C45 C46 1.373(8)
C46 H46 0.9500

loop_
_geom_torsion_atom_site_label_1
_geom_torsion_atom_site_label_2
_geom_torsion_atom_site_label_3
_geom_torsion_atom_site_label_4
_geom_torsion
Hf P2 C1 C2 31.2(4)
Hf P2 C14 C15 45.7(3)
Hf P2 C27 C28 54.1(4)
Hf P2 C27 C32 -124.4(4)
Hf N1 C3 C2 79.9(4)
Hf N1 C3 C4 -100.1(4)
Hf N1 C8 C9 -165.6(3)
Hf N1 C8 C13 14.4(6)
Hf N2 C16 C15 85.6(4)
Hf N2 C16 C17 -92.1(4)
Hf N2 C21 C22 -161.3(3)
Hf N2 C21 C26 19.7(6)
Hf C33 C34 C35 97.4(4)
Hf C33 C34 C39 -82.7(5)
Hf C40 C41 C42 82.5(5)
Hf C40 C41 C46 -94.8(5)
P2 C1 C2 C3 -57.2(5)
P2 C1 C2 C7 124.2(4)
P2 C14 C15 C16 -67.3(4)
P2 C14 C15 C20 108.3(4)
P2 C27 C28 C29 -179.9(4)
P2 C27 C32 C31 179.8(4)
N1 C3 C4 C5 178.7(4)
N1 C8 C9 C10 178.0(5)
N1 C8 C13 C12 -176.2(5)
N2 C16 C17 C18 177.2(4)
N2 C21 C22 C23 -177.6(4)
N2 C21 C26 C25 178.1(4)
C1 P2 C14 C15 157.6(3)
C1 P2 C27 C28 -69.8(4)
C1 P2 C27 C32 111.6(5)
C1 C2 C3 N1 4.5(6)
C1 C2 C3 C4 -175.5(4)
C1 C2 C7 C6 175.7(4)
C2 C3 C4 C5 -1.2(7)
C3 N1 C8 C9 -2.6(6)
C3 N1 C8 C13 177.5(4)
C3 C2 C7 C6 -3.0(7)
C3 C4 C5 C6 -0.8(8)
C4 C5 C6 C7 1.0(8)
C5 C6 C7 C2 1.0(8)
C7 C2 C3 N1 -176.9(4)
C7 C2 C3 C4 3.1(6)
C8 N1 C3 C2 -85.6(5)
C8 N1 C3 C4 94.4(5)
C8 C9 C10 C11 -0.9(8)
C9 C8 C13 C12 3.9(8)
C9 C10 C11 C12 2.1(9)
C10 C11 C12 C13 -0.4(9)
C11 C12 C13 C8 -2.7(9)
C13 C8 C9 C10 -2.1(7)
C14 P2 C1 C2 -78.3(4)
C14 P2 C27 C28 178.4(4)
C14 P2 C27 C32 -0.2(5)
C14 C15 C16 N2 -0.9(6)
C14 C15 C16 C17 176.7(4)
C14 C15 C20 C19 -175.8(4)
C15 C16 C17 C18 -0.5(6)
C16 N2 C21 C22 14.4(6)
C16 N2 C21 C26 -164.5(4)
C16 C15 C20 C19 -0.1(6)
C16 C17 C18 C19 -0.9(7)
C17 C18 C19 C20 1.7(7)
C18 C19 C20 C15 -1.2(7)
C20 C15 C16 N2 -176.7(4)
C20 C15 C16 C17 1.0(6)
C21 N2 C16 C15 -91.4(5)
C21 N2 C16 C17 90.9(5)
C21 C22 C23 C24 -1.0(7)
C22 C21 C26 C25 -0.9(7)
C22 C23 C24 C25 0.3(8)
C23 C24 C25 C26 0.1(8)
C24 C25 C26 C21 0.2(7)
C26 C21 C22 C23 1.3(7)
C27 P2 C1 C2 168.0(3)
C27 P2 C14 C15 -92.2(3)
C27 C28 C29 C30 1.2(8)
C28 C27 C32 C31 1.2(8)
C28 C29 C30 C31 -1.3(9)
C29 C30 C31 C32 1.3(9)
C30 C31 C32 C27 -1.3(9)
C32 C27 C28 C29 -1.2(8)
C33 C34 C35 C36 177.3(4)
C33 C34 C39 C38 -177.7(4)
C34 C35 C36 C37 0.8(7)
C35 C34 C39 C38 2.1(7)
C35 C36 C37 C38 1.4(7)
C36 C37 C38 C39 -1.8(7)
C37 C38 C39 C34 0.0(7)
C39 C34 C35 C36 -2.5(7)
C40 C41 C42 C43 -177.6(4)
C40 C41 C46 C45 177.2(5)
C41 C42 C43 C44 0.6(8)
C42 C41 C46 C45 -0.3(7)
C42 C43 C44 C45 -0.6(8)
C43 C44 C45 C46 0.1(8)
C44 C45 C46 C41 0.3(8)
C46 C41 C42 C43 -0.2(7)

loop_
_exptl_oxdiff_crystal_face_indexfrac_h
_exptl_oxdiff_crystal_face_indexfrac_k
_exptl_oxdiff_crystal_face_indexfrac_l
_exptl_oxdiff_crystal_face_x
_exptl_oxdiff_crystal_face_y
_exptl_oxdiff_crystal_face_z
1.9988 -9.0158 20.0376 -0.9758 -0.2053 -0.0149
-0.0008 13.0250 12.0213 -0.3121 -0.0537 0.9627
0.0005 -14.0268 -11.0195 0.2544 0.0514 -0.9943
12.0225 5.0060 2.0105 0.0527 -0.8963 0.4777
-14.0260 2.0077 0.9935 -0.0840 1.0264 -0.0631
-1.9988 9.0158 -20.0376 0.9758 0.2053 0.0149
14.0260 -2.0077 -0.9935 0.0840 -1.0264 0.0631
-1.0011 16.0304 6.0098 -0.0168 0.0370 0.9777
